data_7052985
loop_
_publ_author_name
'Jacobs, Tia'
'Barbour, Leonard J.'

_publ_section_title
;
 Single-crystal to single-crystal transformations in discrete solvated
 metallocycles: the role of the metal ion
;
_journal_issue 1
_journal_name_full 'New Journal of Chemistry'
_journal_page_first 71
_journal_paper_doi 10.1039/c2nj40612h
_journal_volume 37
_journal_year 2013
_chemical_formula_moiety 'C44 H44 Cl4 Co2 N8, 2(C H4 O)'
_chemical_formula_sum 'C46 H52 Cl4 Co2 N8 O2'
_chemical_formula_weight 1008.62
_chemical_name_systematic
;
?
;
_space_group_IT_number 12
_symmetry_cell_setting monoclinic
_symmetry_space_group_name_Hall '-C 2y'
_symmetry_space_group_name_H-M 'C 1 2/m 1'
_atom_sites_solution_hydrogens geom
_atom_sites_solution_primary direct
_atom_sites_solution_secondary difmap
_audit_creation_method SHELXL-97
_cell_angle_alpha 90.00
_cell_angle_beta 114.150(2)
_cell_angle_gamma 90.00
_cell_formula_units_Z 2
_cell_length_a 17.232(2)
_cell_length_b 15.471(2)
_cell_length_c 9.4730(11)
_cell_measurement_reflns_used 729
_cell_measurement_temperature 100(2)
_cell_measurement_theta_max 20.23
_cell_measurement_theta_min 2.36
_cell_volume 2304.4(5)
_computing_cell_refinement 'SAINT (Bruker, 2002)'
_computing_data_collection 'SMART (Bruker, 2002)'
_computing_data_reduction SAINT
_computing_molecular_graphics
;
X-Seed (Barbour, 2001; Atwood & Barbour, 2003)
;
_computing_publication_material
;
X-Seed (Atwood & Barbour, 2003; Barbour, 2001)
;
_computing_structure_refinement 'SHELXL-97 (Sheldrick, 1997)'
_computing_structure_solution 'SHELXS-97 (Sheldrick, 1997)'
_diffrn_ambient_temperature 100(2)
_diffrn_measured_fraction_theta_full 0.926
_diffrn_measured_fraction_theta_max 0.926
_diffrn_measurement_device_type 'Bruker APEX CCD area-detector'
_diffrn_measurement_method \w
_diffrn_radiation_monochromator graphite
_diffrn_radiation_source 'fine-focus sealed tube'
_diffrn_radiation_type MoK\a
_diffrn_radiation_wavelength 0.71073
_diffrn_reflns_av_R_equivalents 0.0708
_diffrn_reflns_av_sigmaI/netI 0.0960
_diffrn_reflns_limit_h_max 11
_diffrn_reflns_limit_h_min -23
_diffrn_reflns_limit_k_max 19
_diffrn_reflns_limit_k_min -20
_diffrn_reflns_limit_l_max 12
_diffrn_reflns_limit_l_min -10
_diffrn_reflns_number 7310
_diffrn_reflns_theta_full 28.35
_diffrn_reflns_theta_max 28.35
_diffrn_reflns_theta_min 1.85
_diffrn_standards_number 0
_exptl_absorpt_coefficient_mu 0.999
_exptl_absorpt_correction_T_max 0.8980
_exptl_absorpt_correction_T_min 0.7536
_exptl_absorpt_correction_type multi-scan
_exptl_absorpt_process_details 'SADABS (Bruker, 2002)'
_exptl_crystal_colour blue
_exptl_crystal_density_diffrn 1.454
_exptl_crystal_density_method 'not measured'
_exptl_crystal_description prism
_exptl_crystal_F_000 1044
_exptl_crystal_size_max 0.30
_exptl_crystal_size_mid 0.22
_exptl_crystal_size_min 0.11
_refine_diff_density_max 0.667
_refine_diff_density_min -0.648
_refine_diff_density_rms 0.120
_refine_ls_extinction_method none
_refine_ls_goodness_of_fit_ref 1.161
_refine_ls_hydrogen_treatment constr
_refine_ls_matrix_type full
_refine_ls_number_parameters 150
_refine_ls_number_reflns 2774
_refine_ls_number_restraints 0
_refine_ls_restrained_S_all 1.161
_refine_ls_R_factor_all 0.1168
_refine_ls_R_factor_gt 0.0826
_refine_ls_shift/su_max 0.000
_refine_ls_shift/su_mean 0.000
_refine_ls_structure_factor_coef Fsqd
_refine_ls_weighting_details 'calc w=1/[\s^2^(Fo^2^)+(0.0704P)^2^+3.5943P] where P=(Fo^2^+2Fc^2^)/3'
_refine_ls_weighting_scheme calc
_refine_ls_wR_factor_gt 0.1660
_refine_ls_wR_factor_ref 0.1811
_reflns_number_gt 2072
_reflns_number_total 2774
_reflns_threshold_expression >2sigma(I)
_cod_data_source_file c2nj40612h.txt
_cod_data_source_block CoCl2_MeOH
_cod_original_cell_volume 2304.3(5)
_cod_original_sg_symbol_H-M C2/m
_cod_database_code 7052985

loop_
_symmetry_equiv_pos_as_xyz
'x, y, z'
'-x, y, -z'
'x+1/2, y+1/2, z'
'-x+1/2, y+1/2, -z'
'-x, -y, -z'
'x, -y, z'
'-x+1/2, -y+1/2, -z'
'x+1/2, -y+1/2, z'

loop_
_atom_site_label
_atom_site_type_symbol
_atom_site_fract_x
_atom_site_fract_y
_atom_site_fract_z
_atom_site_U_iso_or_equiv
_atom_site_adp_type
_atom_site_occupancy
_atom_site_symmetry_multiplicity
_atom_site_calc_flag
_atom_site_refinement_flags
Cl2 Cl 0.13008(11) 0.0000 0.9916(2) 0.0256(4) Uani 1 2 d S
Cl3 Cl 0.34413(14) 0.0000 1.3445(2) 0.0342(5) Uani 1 2 d S
Co1 Co 0.27408(6) 0.0000 1.08151(10) 0.0161(3) Uani 1 2 d S
N4 N 0.3138(2) 0.1095(2) 1.0198(4) 0.0160(8) Uani 1 1 d .
C5 C 0.3841(3) 0.1565(3) 1.1162(6) 0.0241(11) Uani 1 1 d .
H5 H 0.4218 0.1399 1.2178 0.029 Uiso 1 1 calc R
C6 C 0.3907(3) 0.2288(3) 1.0439(6) 0.0244(11) Uani 1 1 d .
H6 H 0.4332 0.2722 1.0837 0.029 Uiso 1 1 calc R
N7 N 0.3237(2) 0.2277(2) 0.9005(4) 0.0170(8) Uani 1 1 d .
C8 C 0.2790(3) 0.1549(3) 0.8899(5) 0.0166(9) Uani 1 1 d .
C9 C 0.2029(3) 0.1298(3) 0.7519(5) 0.0244(11) Uani 1 1 d .
H9A H 0.2198 0.1126 0.6689 0.037 Uiso 1 1 calc R
H9B H 0.1637 0.1790 0.7173 0.037 Uiso 1 1 calc R
H9C H 0.1746 0.0812 0.7777 0.037 Uiso 1 1 calc R
C10 C 0.3072(3) 0.2961(3) 0.7844(6) 0.0222(11) Uani 1 1 d .
H10A H 0.3133 0.3530 0.8356 0.027 Uiso 1 1 calc R
H10B H 0.2478 0.2911 0.7066 0.027 Uiso 1 1 calc R
C11 C 0.3664(3) 0.2928(3) 0.7025(5) 0.0162(10) Uani 1 1 d .
C12 C 0.4134(3) 0.3649(3) 0.7009(5) 0.0165(10) Uani 1 1 d .
H12 H 0.4098 0.4157 0.7542 0.020 Uiso 1 1 calc R
C13 C 0.4656(3) 0.3637(3) 0.6220(5) 0.0154(9) Uani 1 1 d .
H13 H 0.4971 0.4139 0.6212 0.018 Uiso 1 1 calc R
C14 C 0.4727(3) 0.2905(3) 0.5444(5) 0.0140(9) Uani 1 1 d .
C15 C 0.4270(3) 0.2171(3) 0.5500(5) 0.0150(9) Uani 1 1 d .
H15 H 0.4323 0.1655 0.5001 0.018 Uiso 1 1 calc R
C16 C 0.3743(3) 0.2182(3) 0.6267(5) 0.0179(10) Uani 1 1 d .
H16 H 0.3432 0.1678 0.6281 0.021 Uiso 1 1 calc R
C17 C 0.4215(5) 0.0000 0.7891(10) 0.042(2) Uani 1 2 d S
H17A H 0.4587 0.0231 0.7429 0.062 Uiso 0.50 1 calc PR
H17B H 0.4387 -0.0592 0.8247 0.062 Uiso 0.50 1 calc PR
H17C H 0.4259 0.0361 0.8770 0.062 Uiso 0.50 1 calc PR
O18 O 0.3351(3) 0.0000 0.6756(6) 0.0399(14) Uani 1 2 d S
H18 H 0.3346 0.0000 0.5866 0.048 Uiso 1 2 calc SR

loop_
_atom_site_aniso_label
_atom_site_aniso_U_11
_atom_site_aniso_U_22
_atom_site_aniso_U_33
_atom_site_aniso_U_23
_atom_site_aniso_U_13
_atom_site_aniso_U_12
Cl2 0.0250(9) 0.0246(9) 0.0329(10) 0.000 0.0178(8) 0.000
Cl3 0.0603(13) 0.0216(9) 0.0166(9) 0.000 0.0115(9) 0.000
Co1 0.0214(5) 0.0132(4) 0.0158(5) 0.000 0.0097(4) 0.000
N4 0.021(2) 0.0164(18) 0.0120(18) 0.0000(15) 0.0079(16) 0.0007(16)
C5 0.021(3) 0.031(3) 0.018(2) -0.004(2) 0.007(2) -0.007(2)
C6 0.031(3) 0.024(3) 0.024(3) -0.009(2) 0.017(2) -0.012(2)
N7 0.022(2) 0.0144(18) 0.022(2) 0.0016(15) 0.0166(18) -0.0003(15)
C8 0.019(2) 0.014(2) 0.023(2) 0.0025(18) 0.015(2) 0.0060(18)
C9 0.020(3) 0.025(3) 0.025(3) 0.007(2) 0.006(2) -0.001(2)
C10 0.029(3) 0.014(2) 0.029(3) 0.0023(19) 0.016(2) 0.001(2)
C11 0.021(2) 0.013(2) 0.018(2) 0.0043(18) 0.012(2) 0.0050(18)
C12 0.023(2) 0.010(2) 0.022(2) -0.0020(17) 0.015(2) 0.0034(18)
C13 0.015(2) 0.013(2) 0.019(2) 0.0032(17) 0.0078(19) 0.0014(17)
C14 0.017(2) 0.015(2) 0.010(2) 0.0037(17) 0.0057(18) 0.0041(17)
C15 0.022(2) 0.012(2) 0.013(2) -0.0002(17) 0.009(2) 0.0027(18)
C16 0.019(2) 0.014(2) 0.022(3) 0.0030(18) 0.010(2) -0.0009(18)
C17 0.036(5) 0.034(5) 0.057(6) 0.000 0.021(5) 0.000
O18 0.039(3) 0.042(3) 0.041(3) 0.000 0.018(3) 0.000

loop_
_atom_type_symbol
_atom_type_description
_atom_type_scat_dispersion_real
_atom_type_scat_dispersion_imag
_atom_type_scat_source
C C 0.0033 0.0016 'International Tables Vol C Tables 4.2.6.8 and 6.1.1.4'
H H 0.0000 0.0000 'International Tables Vol C Tables 4.2.6.8 and 6.1.1.4'
N N 0.0061 0.0033 'International Tables Vol C Tables 4.2.6.8 and 6.1.1.4'
O O 0.0106 0.0060 'International Tables Vol C Tables 4.2.6.8 and 6.1.1.4'
Cl Cl 0.1484 0.1585 'International Tables Vol C Tables 4.2.6.8 and 6.1.1.4'
Co Co 0.3494 0.9721 'International Tables Vol C Tables 4.2.6.8 and 6.1.1.4'

loop_
_geom_angle_atom_site_label_1
_geom_angle_atom_site_label_2
_geom_angle_atom_site_label_3
_geom_angle
_geom_angle_site_symmetry_1
_geom_angle_site_symmetry_3
N4 Co1 N4 115.6(2) . 6
N4 Co1 Cl2 110.03(11) . .
N4 Co1 Cl2 110.03(11) 6 .
N4 Co1 Cl3 103.15(11) . .
N4 Co1 Cl3 103.15(11) 6 .
Cl2 Co1 Cl3 114.74(8) . .
C8 N4 C5 105.9(4) . .
C8 N4 Co1 129.7(3) . .
C5 N4 Co1 124.2(3) . .
C6 C5 N4 109.6(4) . .
C6 C5 H5 125.2 . .
N4 C5 H5 125.2 . .
C5 C6 N7 106.3(4) . .
C5 C6 H6 126.8 . .
N7 C6 H6 126.8 . .
C8 N7 C6 108.0(4) . .
C8 N7 C10 128.2(4) . .
C6 N7 C10 123.8(4) . .
N4 C8 N7 110.2(4) . .
N4 C8 C9 125.6(4) . .
N7 C8 C9 124.1(4) . .
C8 C9 H9A 109.5 . .
C8 C9 H9B 109.5 . .
H9A C9 H9B 109.5 . .
C8 C9 H9C 109.5 . .
H9A C9 H9C 109.5 . .
H9B C9 H9C 109.5 . .
N7 C10 C11 113.3(4) . .
N7 C10 H10A 108.9 . .
C11 C10 H10A 108.9 . .
N7 C10 H10B 108.9 . .
C11 C10 H10B 108.9 . .
H10A C10 H10B 107.7 . .
C12 C11 C16 118.7(4) . .
C12 C11 C10 119.9(4) . .
C16 C11 C10 121.4(4) . .
C11 C12 C13 120.5(4) . .
C11 C12 H12 119.7 . .
C13 C12 H12 119.7 . .
C14 C13 C12 121.1(4) . .
C14 C13 H13 119.5 . .
C12 C13 H13 119.5 . .
C13 C14 C15 118.2(4) . .
C13 C14 C14 120.7(3) . 2_656
C15 C14 C14 121.0(3) . 2_656
C16 C15 C14 120.9(4) . .
C16 C15 H15 119.5 . .
C14 C15 H15 119.5 . .
C15 C16 C11 120.5(4) . .
C15 C16 H16 119.7 . .
C11 C16 H16 119.7 . .
O18 C17 H17A 109.5 . .
O18 C17 H17B 109.5 . .
H17A C17 H17B 109.5 . .
O18 C17 H17C 109.5 . .
H17A C17 H17C 109.5 . .
H17B C17 H17C 109.5 . .
C17 O18 H18 109.5 . .

loop_
_geom_bond_atom_site_label_1
_geom_bond_atom_site_label_2
_geom_bond_distance
_geom_bond_site_symmetry_2
Cl2 Co1 2.2701(19) .
Cl3 Co1 2.2811(19) .
Co1 N4 2.001(4) .
Co1 N4 2.001(4) 6
N4 C8 1.328(5) .
N4 C5 1.387(6) .
C5 C6 1.341(7) .
C5 H5 0.9500 .
C6 N7 1.376(6) .
C6 H6 0.9500 .
N7 C8 1.345(6) .
N7 C10 1.469(6) .
C8 C9 1.476(6) .
C9 H9A 0.9800 .
C9 H9B 0.9800 .
C9 H9C 0.9800 .
C10 C11 1.513(6) .
C10 H10A 0.9900 .
C10 H10B 0.9900 .
C11 C12 1.383(6) .
C11 C16 1.395(6) .
C12 C13 1.386(6) .
C12 H12 0.9500 .
C13 C14 1.382(6) .
C13 H13 0.9500 .
C14 C15 1.395(6) .
C14 C14 1.497(8) 2_656
C15 C16 1.375(6) .
C15 H15 0.9500 .
C16 H16 0.9500 .
C17 O18 1.436(9) .
C17 H17A 0.9800 .
C17 H17B 0.9800 .
C17 H17C 0.9800 .
O18 H18 0.8400 .

loop_
_geom_hbond_atom_site_label_D
_geom_hbond_atom_site_label_H
_geom_hbond_atom_site_label_A
_geom_hbond_distance_DH
_geom_hbond_distance_HA
_geom_hbond_distance_DA
_geom_hbond_angle_DHA
_geom_hbond_site_symmetry_A
O18 H18 Cl3 0.84 2.36 3.203(6) 175.8 1_554
